data_7052649
loop_
_publ_author_name
'Drab, David M.'
'Smiglak, Marcin'
'Shamshina, Julia L.'
'Kelley, Steven P.'
'Schneider, Stefan'
'Hawkins, Tommy W.'
'Rogers, Robin D.'

_publ_section_title
;
 Synthesis of N-cyanoalkyl-functionalized imidazolium nitrate and
 dicyanamide ionic liquids with a comparison of their thermal
 properties for energetic applications
;
_journal_issue 8
_journal_name_full 'New Journal of Chemistry'
_journal_page_first 1701
_journal_paper_doi 10.1039/c0nj00889c
_journal_volume 35
_journal_year 2011
_chemical_formula_sum 'C7 H10 Br N3'
_chemical_formula_weight 216.09
_chemical_name_systematic
;
?
;
_space_group_IT_number 61
_symmetry_cell_setting orthorhombic
_symmetry_space_group_name_Hall '-P 2ac 2ab'
_symmetry_space_group_name_H-M 'P b c a'
_atom_sites_solution_hydrogens geom
_atom_sites_solution_primary direct
_atom_sites_solution_secondary difmap
_audit_creation_method SHELXL-97
_cell_angle_alpha 90.00
_cell_angle_beta 90.00
_cell_angle_gamma 90.00
_cell_formula_units_Z 8
_cell_length_a 9.5124(7)
_cell_length_b 11.5501(8)
_cell_length_c 16.6392(12)
_cell_measurement_reflns_used 6703
_cell_measurement_temperature 173(2)
_cell_measurement_theta_max 28.33
_cell_measurement_theta_min 2.45
_cell_volume 1828.1(2)
_computing_cell_refinement 'Bruker SMART'
_computing_data_collection 'Bruker SMART'
_computing_data_reduction 'Bruker SAINT'
_computing_molecular_graphics 'Bruker SHELXTL'
_computing_publication_material 'Bruker SHELXTL'
_computing_structure_refinement 'SHELXL-97 (Sheldrick, 2008)'
_computing_structure_solution 'SHELXS-97 (Sheldrick, 2008)'
_diffrn_ambient_temperature 173(2)
_diffrn_measured_fraction_theta_full 0.999
_diffrn_measured_fraction_theta_max 0.955
_diffrn_measurement_device_type 'CCD area detector'
_diffrn_measurement_method 'phi and omega scans'
_diffrn_radiation_monochromator graphite
_diffrn_radiation_source 'fine-focus sealed tube'
_diffrn_radiation_type MoK\a
_diffrn_radiation_wavelength 0.71073
_diffrn_reflns_av_R_equivalents 0.0292
_diffrn_reflns_av_sigmaI/netI 0.0192
_diffrn_reflns_limit_h_max 12
_diffrn_reflns_limit_h_min -11
_diffrn_reflns_limit_k_max 15
_diffrn_reflns_limit_k_min -15
_diffrn_reflns_limit_l_max 19
_diffrn_reflns_limit_l_min -21
_diffrn_reflns_number 11642
_diffrn_reflns_theta_full 25.30
_diffrn_reflns_theta_max 28.33
_diffrn_reflns_theta_min 3.03
_exptl_absorpt_coefficient_mu 4.440
_exptl_absorpt_correction_T_max 0.898
_exptl_absorpt_correction_T_min 0.69940
_exptl_absorpt_correction_type multi-scan
_exptl_absorpt_process_details 'SADABS, Sheldrick, 2002'
_exptl_crystal_colour colorless
_exptl_crystal_density_diffrn 1.570
_exptl_crystal_density_meas ?
_exptl_crystal_density_method 'not measured'
_exptl_crystal_description fragement
_exptl_crystal_F_000 864
_exptl_crystal_size_max 0.40
_exptl_crystal_size_mid 0.25
_exptl_crystal_size_min 0.05
_refine_diff_density_max 0.220
_refine_diff_density_min -0.514
_refine_diff_density_rms 0.073
_refine_ls_extinction_method none
_refine_ls_goodness_of_fit_ref 1.092
_refine_ls_hydrogen_treatment constr
_refine_ls_matrix_type full
_refine_ls_number_parameters 101
_refine_ls_number_reflns 2173
_refine_ls_number_restraints 0
_refine_ls_restrained_S_all 1.092
_refine_ls_R_factor_all 0.0284
_refine_ls_R_factor_gt 0.0214
_refine_ls_shift/su_max 0.002
_refine_ls_shift/su_mean 0.000
_refine_ls_structure_factor_coef Fsqd
_refine_ls_weighting_details 'calc w=1/[\s^2^(Fo^2^)+(0.0265P)^2^+0.6058P] where P=(Fo^2^+2Fc^2^)/3'
_refine_ls_weighting_scheme calc
_refine_ls_wR_factor_gt 0.0526
_refine_ls_wR_factor_ref 0.0549
_reflns_number_gt 1856
_reflns_number_total 2173
_reflns_threshold_expression >2sigma(I)
_cod_data_source_file c0nj00889c.txt
_cod_data_source_block 5[Br]
_cod_depositor_comments
;
The following automatic conversions were performed:

'_symmetry_cell_setting' value 'Orthorhombic' changed to
'orthorhombic' according to
/home/saulius/struct/CIF-dictionaries/cif_core.dic dictionary named
'cif_core.dic' version 2.4.1 from 2010-06-29.

Automatic conversion script
Id: cif_fix_values 1715 2011-07-08 13:25:40Z adriana 

The following automatic conversions were performed:

'_exptl_crystal_density_meas' value 'not measured' was changed to '?'
- the value is perceived as not measured.

Automatic conversion script
Id: cif_fix_values 3008 2015-01-20 13:52:24Z robertas 
;
_cod_original_sg_symbol_H-M Pbca
_cod_database_code 7052649

loop_
_symmetry_equiv_pos_as_xyz
'x, y, z'
'-x+1/2, -y, z+1/2'
'-x, y+1/2, -z+1/2'
'x+1/2, -y+1/2, -z'
'-x, -y, -z'
'x-1/2, y, -z-1/2'
'x, -y-1/2, z-1/2'
'-x-1/2, y-1/2, z'

loop_
_atom_site_label
_atom_site_type_symbol
_atom_site_fract_x
_atom_site_fract_y
_atom_site_fract_z
_atom_site_U_iso_or_equiv
_atom_site_adp_type
_atom_site_occupancy
_atom_site_symmetry_multiplicity
_atom_site_calc_flag
_atom_site_refinement_flags
_atom_site_disorder_assembly
_atom_site_disorder_group
Br Br 0.176771(18) 0.381528(13) 0.331692(9) 0.02697(7) Uani 1 1 d . . .
N1 N 0.04609(14) 0.57641(11) 0.14233(8) 0.0219(3) Uani 1 1 d . . .
N3 N 0.19721(14) 0.50610(11) 0.05875(8) 0.0236(3) Uani 1 1 d . . .
N9 N -0.07813(19) 0.71571(15) 0.40624(10) 0.0439(4) Uani 1 1 d . . .
C2 C 0.14403(17) 0.49518(14) 0.13221(10) 0.0242(3) Uani 1 1 d . . .
H2A H 0.1712 0.4390 0.1709 0.029 Uiso 1 1 calc R . .
C4 C 0.13080(19) 0.59666(13) 0.02061(10) 0.0259(3) Uani 1 1 d . . .
H4A H 0.1481 0.6230 -0.0326 0.031 Uiso 1 1 calc R . .
C5 C 0.03647(19) 0.64101(13) 0.07286(10) 0.0254(3) Uani 1 1 d . . .
H5A H -0.0248 0.7046 0.0635 0.030 Uiso 1 1 calc R . .
C6 C -0.03235(17) 0.59695(14) 0.21685(9) 0.0240(3) Uani 1 1 d . . .
H6A H -0.0544 0.5221 0.2430 0.029 Uiso 1 1 calc R . .
H6B H -0.1220 0.6366 0.2045 0.029 Uiso 1 1 calc R . .
C7 C 0.05509(17) 0.67137(15) 0.27341(10) 0.0274(3) Uani 1 1 d . . .
H7A H 0.1438 0.6305 0.2863 0.033 Uiso 1 1 calc R . .
H7B H 0.0795 0.7449 0.2462 0.033 Uiso 1 1 calc R . .
C8 C -0.02026(19) 0.69675(14) 0.34778(10) 0.0293(4) Uani 1 1 d . . .
C10 C 0.30828(18) 0.43300(16) 0.02436(11) 0.0332(4) Uani 1 1 d . . .
H10A H 0.3864 0.4270 0.0625 0.050 Uiso 1 1 calc R . .
H10B H 0.3420 0.4676 -0.0258 0.050 Uiso 1 1 calc R . .
H10C H 0.2706 0.3556 0.0134 0.050 Uiso 1 1 calc R . .

loop_
_atom_site_aniso_label
_atom_site_aniso_U_11
_atom_site_aniso_U_22
_atom_site_aniso_U_33
_atom_site_aniso_U_23
_atom_site_aniso_U_13
_atom_site_aniso_U_12
Br 0.03442(11) 0.02545(10) 0.02104(10) 0.00098(5) -0.00271(6) -0.00144(6)
N1 0.0236(7) 0.0219(6) 0.0204(6) -0.0003(5) 0.0012(5) -0.0019(5)
N3 0.0264(7) 0.0223(6) 0.0220(6) 0.0005(5) 0.0032(5) 0.0004(5)
N9 0.0528(11) 0.0444(9) 0.0344(9) -0.0100(7) 0.0099(8) -0.0040(8)
C2 0.0269(8) 0.0237(8) 0.0221(8) 0.0022(6) -0.0002(6) -0.0002(6)
C4 0.0326(8) 0.0229(7) 0.0221(8) 0.0027(6) 0.0017(7) -0.0003(7)
C5 0.0288(8) 0.0218(7) 0.0255(8) 0.0033(6) -0.0018(7) -0.0003(7)
C6 0.0217(7) 0.0279(8) 0.0224(7) -0.0023(6) 0.0035(7) -0.0031(6)
C7 0.0232(8) 0.0314(9) 0.0275(8) -0.0061(6) 0.0021(6) -0.0028(6)
C8 0.0330(9) 0.0256(8) 0.0293(9) -0.0025(6) 0.0003(8) -0.0007(7)
C10 0.0340(9) 0.0321(9) 0.0334(9) 0.0011(7) 0.0095(8) 0.0084(7)

loop_
_atom_type_symbol
_atom_type_description
_atom_type_scat_dispersion_real
_atom_type_scat_dispersion_imag
_atom_type_scat_source
C C 0.0033 0.0016 'International Tables Vol C Tables 4.2.6.8 and 6.1.1.4'
H H 0.0000 0.0000 'International Tables Vol C Tables 4.2.6.8 and 6.1.1.4'
N N 0.0061 0.0033 'International Tables Vol C Tables 4.2.6.8 and 6.1.1.4'
Br Br -0.2901 2.4595 'International Tables Vol C Tables 4.2.6.8 and 6.1.1.4'

loop_
_geom_angle_atom_site_label_1
_geom_angle_atom_site_label_2
_geom_angle_atom_site_label_3
_geom_angle
_geom_angle_site_symmetry_1
_geom_angle_site_symmetry_3
_geom_angle_publ_flag
C2 N1 C5 108.75(13) . . ?
C2 N1 C6 125.19(13) . . ?
C5 N1 C6 125.98(13) . . ?
C2 N3 C4 108.75(13) . . ?
C2 N3 C10 125.29(14) . . ?
C4 N3 C10 125.96(14) . . ?
N3 C2 N1 108.39(14) . . ?
C5 C4 N3 107.23(14) . . ?
C4 C5 N1 106.88(14) . . ?
N1 C6 C7 109.64(13) . . ?
C8 C7 C6 111.67(14) . . ?
N9 C8 C7 179.3(2) . . ?

loop_
_geom_bond_atom_site_label_1
_geom_bond_atom_site_label_2
_geom_bond_distance
_geom_bond_site_symmetry_2
_geom_bond_publ_flag
N1 C2 1.333(2) . ?
N1 C5 1.379(2) . ?
N1 C6 1.467(2) . ?
N3 C2 1.329(2) . ?
N3 C4 1.377(2) . ?
N3 C10 1.469(2) . ?
N9 C8 1.139(2) . ?
C4 C5 1.350(2) . ?
C6 C7 1.522(2) . ?
C7 C8 1.460(2) . ?

loop_
_cod_related_entry_id
_cod_related_entry_database
_cod_related_entry_code
1 ChemSpider 26945185
